data_7104562
loop_
_publ_author_name
'Riob\'e, Fran\,cois'
'Avarvari, Narcis'

_publ_section_title
;
 C(2)-symmetric chiral tetrathiafulvalene-bis(oxazolines) (TTF-BOX):
 new precursors for organic materials and electroactive metal
 complexes.
;
_journal_issue 25
_journal_name_full 'Chemical communications (Cambridge, England)'
_journal_page_first 3753
_journal_page_last 3755
_journal_paper_doi 10.1039/b902091h
_journal_volume 34
_journal_year 2009
_chemical_absolute_configuration syn
_chemical_formula_moiety 'C16 H16 N2 O2 S6'
_chemical_formula_sum 'C16 H16 N2 O2 S6'
_chemical_formula_weight 460.67
_chemical_name_common (S)-EDT-TTF-bis(Me-Ox)
_chemical_name_systematic
;
?
;
_space_group_IT_number 4
_symmetry_cell_setting monoclinic
_symmetry_space_group_name_Hall 'P 2yb'
_symmetry_space_group_name_H-M 'P 1 21 1'
_atom_sites_solution_hydrogens geom
_atom_sites_solution_primary direct
_atom_sites_solution_secondary difmap
_audit_creation_method SHELXL-97
_cell_angle_alpha 90.00
_cell_angle_beta 101.87(2)
_cell_angle_gamma 90.00
_cell_formula_units_Z 2
_cell_length_a 5.0250(3)
_cell_length_b 17.6060(12)
_cell_length_c 11.9010(12)
_cell_measurement_reflns_used 74
_cell_measurement_temperature 293(2)
_cell_measurement_theta_max 26
_cell_measurement_theta_min 3.5
_cell_volume 1030.37(14)
_computing_cell_refinement 'Dirax/lsq (Duisenberg & Schreurs, 1989-2000)'
_computing_data_collection KappaCCD
_computing_data_reduction 'Denzo and Scalepak'
_computing_structure_refinement 'SHELXL-97 (Sheldrick, 1997)'
_computing_structure_solution 'SHELXS-97 (Sheldrick, 1997)'
_diffrn_ambient_temperature 293(2)
_diffrn_measured_fraction_theta_full 0.991
_diffrn_measured_fraction_theta_max 0.991
_diffrn_measurement_device_type area_detector
_diffrn_measurement_method CCD
_diffrn_radiation_monochromator graphite
_diffrn_radiation_source 'fine-focus sealed tube'
_diffrn_radiation_type MoK\a
_diffrn_radiation_wavelength 0.71070
_diffrn_reflns_av_R_equivalents 0.0468
_diffrn_reflns_av_sigmaI/netI 0.0562
_diffrn_reflns_limit_h_max 6
_diffrn_reflns_limit_h_min -6
_diffrn_reflns_limit_k_max 21
_diffrn_reflns_limit_k_min -20
_diffrn_reflns_limit_l_max 14
_diffrn_reflns_limit_l_min -13
_diffrn_reflns_number 13665
_diffrn_reflns_theta_full 26.01
_diffrn_reflns_theta_max 26.01
_diffrn_reflns_theta_min 3.50
_exptl_absorpt_coefficient_mu 0.677
_exptl_absorpt_correction_T_max 1
_exptl_absorpt_correction_T_min 0.783812
_exptl_absorpt_correction_type multi-scan
_exptl_absorpt_process_details sadabs
_exptl_crystal_colour orange
_exptl_crystal_density_diffrn 1.485
_exptl_crystal_density_meas ?
_exptl_crystal_density_method .
_exptl_crystal_description plate
_exptl_crystal_F_000 476
_exptl_crystal_size_max 0.5
_exptl_crystal_size_mid 0.3
_exptl_crystal_size_min 0.01
_refine_diff_density_max 0.211
_refine_diff_density_min -0.181
_refine_diff_density_rms 0.045
_refine_ls_abs_structure_Flack -0.06(8)
_refine_ls_extinction_method none
_refine_ls_goodness_of_fit_ref 1.015
_refine_ls_hydrogen_treatment constr
_refine_ls_matrix_type full
_refine_ls_number_parameters 253
_refine_ls_number_reflns 3807
_refine_ls_number_restraints 1
_refine_ls_restrained_S_all 1.015
_refine_ls_R_factor_all 0.0748
_refine_ls_R_factor_gt 0.0385
_refine_ls_shift/su_max 0.001
_refine_ls_shift/su_mean 0.000
_refine_ls_structure_factor_coef Fsqd
_refine_ls_weighting_details 'calc w=1/[\s^2^(Fo^2^)+(0.0386P)^2^+0.0070P] where P=(Fo^2^+2Fc^2^)/3'
_refine_ls_weighting_scheme calc
_refine_ls_wR_factor_gt 0.0720
_refine_ls_wR_factor_ref 0.0807
_reflns_number_gt 2687
_reflns_number_total 3807
_reflns_threshold_expression >2sigma(I)
_cod_data_source_file b902091h.txt
_cod_data_source_block 3a
_cod_original_sg_symbol_H-M P21
_cod_database_code 7104562

loop_
_symmetry_equiv_pos_as_xyz
'x, y, z'
'-x, y+1/2, -z'

loop_
_atom_site_label
_atom_site_type_symbol
_atom_site_fract_x
_atom_site_fract_y
_atom_site_fract_z
_atom_site_U_iso_or_equiv
_atom_site_adp_type
_atom_site_occupancy
_atom_site_symmetry_multiplicity
_atom_site_calc_flag
_atom_site_refinement_flags
_atom_site_disorder_assembly
_atom_site_disorder_group
C1 C 0.1212(6) 0.03700(18) 0.0833(3) 0.0446(8) Uani 1 1 d . . .
C2 C 0.5067(7) 0.10501(19) 0.2241(3) 0.0493(8) Uani 1 1 d . . .
C3 C 0.6827(7) 0.15697(19) 0.2792(3) 0.0483(8) Uani 1 1 d . . .
C4 C 0.9408(7) 0.2823(2) 0.3386(3) 0.0486(9) Uani 1 1 d . . .
C5A C 1.284(3) 0.3922(11) 0.4609(14) 0.079(4) Uani 0.50 1 d P . .
H5A1 H 1.4546 0.3872 0.4357 0.095 Uiso 0.50 1 calc PR . .
H5A2 H 1.2749 0.4435 0.4895 0.095 Uiso 0.50 1 calc PR . .
C5B C 1.166(2) 0.3930(10) 0.4878(14) 0.064(4) Uani 0.50 1 d P . .
H5B1 H 1.2160 0.4458 0.5029 0.077 Uiso 0.50 1 calc PR . .
H5B2 H 1.0417 0.3783 0.5365 0.077 Uiso 0.50 1 calc PR . .
C6A C 1.428(2) 0.3407(6) 0.5124(10) 0.070(3) Uani 0.50 1 d P . .
H6A1 H 1.5395 0.3553 0.5859 0.084 Uiso 0.50 1 calc PR . .
H6A2 H 1.5331 0.3507 0.4541 0.084 Uiso 0.50 1 calc PR . .
C6B C 1.286(3) 0.3400(5) 0.5547(8) 0.070(3) Uani 0.50 1 d P . .
H6B1 H 1.1092 0.3402 0.5755 0.085 Uiso 0.50 1 calc PR . .
H6B2 H 1.4197 0.3565 0.6211 0.085 Uiso 0.50 1 calc PR . .
C7 C 1.0799(7) 0.2291(2) 0.4070(3) 0.0494(9) Uani 1 1 d . . .
C8 C 0.2540(7) -0.01863(18) 0.1490(3) 0.0482(9) Uani 1 1 d . . .
C9 C -0.1151(7) 0.03064(19) -0.0101(3) 0.0501(8) Uani 1 1 d . . .
C10 C -0.4419(7) 0.0528(2) -0.1588(3) 0.0674(10) Uani 1 1 d . . .
H10 H -0.5976 0.0811 -0.1424 0.081 Uiso 1 1 calc R . .
C11 C -0.4591(8) -0.0286(2) -0.1221(3) 0.0649(10) Uani 1 1 d . . .
H11A H -0.6415 -0.0409 -0.1129 0.078 Uiso 1 1 calc R . .
H11B H -0.4085 -0.0630 -0.1778 0.078 Uiso 1 1 calc R . .
C12 C -0.4319(11) 0.0620(3) -0.2850(3) 0.1024(16) Uani 1 1 d . . .
H12A H -0.4181 0.1150 -0.3023 0.154 Uiso 1 1 calc R . .
H12B H -0.5947 0.0414 -0.3316 0.154 Uiso 1 1 calc R . .
H12C H -0.2767 0.0355 -0.3007 0.154 Uiso 1 1 calc R . .
C13 C 0.2005(6) -0.10058(19) 0.1386(3) 0.0484(9) Uani 1 1 d . . .
C14 C 0.1237(7) -0.22107(19) 0.1681(4) 0.0609(10) Uani 1 1 d . . .
H14 H 0.2806 -0.2538 0.1968 0.073 Uiso 1 1 calc R . .
C15 C 0.1004(11) -0.2085(2) 0.0422(4) 0.0891(15) Uani 1 1 d . . .
H15A H 0.2189 -0.2429 0.0118 0.107 Uiso 1 1 calc R . .
H15B H -0.0852 -0.2163 0.0010 0.107 Uiso 1 1 calc R . .
C16 C -0.1213(10) -0.2548(3) 0.1987(5) 0.120(2) Uani 1 1 d . . .
H16A H -0.0902 -0.2622 0.2803 0.180 Uiso 1 1 calc R . .
H16B H -0.1594 -0.3029 0.1606 0.180 Uiso 1 1 calc R . .
H16C H -0.2732 -0.2213 0.1751 0.180 Uiso 1 1 calc R . .
O1 O -0.2687(5) -0.03312(16) -0.0141(2) 0.0771(8) Uani 1 1 d . . .
O2 O 0.1833(6) -0.12975(14) 0.0322(2) 0.0816(8) Uani 1 1 d . . .
N1 N -0.1902(6) 0.08095(16) -0.0842(3) 0.0619(8) Uani 1 1 d . . .
N2 N 0.1778(6) -0.14421(16) 0.2182(2) 0.0573(7) Uani 1 1 d . . .
S1 S 0.64573(19) 0.25409(5) 0.24235(8) 0.0557(3) Uani 1 1 d . . .
S2 S 0.2362(2) 0.13048(5) 0.11207(8) 0.0596(3) Uani 1 1 d . . .
S3 S 0.9492(2) 0.13630(5) 0.39474(9) 0.0637(3) Uani 1 1 d . . .
S4 S 0.5233(2) 0.00810(5) 0.25944(8) 0.0644(3) Uani 1 1 d . . .
S5 S 1.36778(19) 0.24309(6) 0.51514(9) 0.0696(3) Uani 1 1 d . . .
S6 S 1.0076(2) 0.37966(6) 0.33712(9) 0.0758(3) Uani 1 1 d . . .

loop_
_atom_site_aniso_label
_atom_site_aniso_U_11
_atom_site_aniso_U_22
_atom_site_aniso_U_33
_atom_site_aniso_U_23
_atom_site_aniso_U_13
_atom_site_aniso_U_12
C1 0.0481(19) 0.037(2) 0.0454(19) 0.0009(16) 0.0024(16) -0.0032(15)
C2 0.060(2) 0.037(2) 0.046(2) 0.0015(16) 0.0003(17) -0.0008(18)
C3 0.062(2) 0.0330(19) 0.0460(19) -0.0008(16) 0.0007(18) -0.0028(17)
C4 0.054(2) 0.045(2) 0.0424(19) 0.0046(16) -0.0013(17) -0.0108(17)
C5A 0.072(11) 0.078(8) 0.075(10) -0.014(7) -0.012(7) -0.012(9)
C5B 0.060(9) 0.063(7) 0.065(8) -0.014(6) 0.002(6) -0.004(7)
C6A 0.069(7) 0.084(8) 0.047(6) -0.006(5) -0.009(5) -0.014(6)
C6B 0.098(8) 0.054(6) 0.050(6) -0.013(5) -0.007(6) -0.011(6)
C7 0.0516(19) 0.051(2) 0.041(2) -0.0020(17) 0.0002(17) -0.0051(17)
C8 0.055(2) 0.038(2) 0.048(2) -0.0045(16) 0.0019(17) -0.0058(16)
C9 0.057(2) 0.040(2) 0.053(2) -0.0024(17) 0.0082(18) -0.0011(18)
C10 0.057(2) 0.060(3) 0.073(3) -0.015(2) -0.016(2) 0.018(2)
C11 0.059(2) 0.076(3) 0.053(2) -0.004(2) -0.003(2) -0.016(2)
C12 0.154(4) 0.062(3) 0.070(3) 0.009(2) -0.026(3) -0.012(3)
C13 0.0462(19) 0.040(2) 0.056(2) -0.0036(18) 0.0028(17) -0.0041(16)
C14 0.060(2) 0.034(2) 0.092(3) -0.0030(19) 0.023(2) -0.0060(17)
C15 0.135(4) 0.052(3) 0.086(3) -0.025(2) 0.037(3) -0.030(3)
C16 0.121(4) 0.087(4) 0.180(5) -0.046(4) 0.097(4) -0.051(3)
O1 0.0780(18) 0.076(2) 0.0655(17) 0.0129(14) -0.0136(15) -0.0328(16)
O2 0.140(2) 0.0493(16) 0.0629(16) -0.0171(14) 0.0383(16) -0.0351(16)
N1 0.066(2) 0.0388(18) 0.068(2) -0.0028(16) -0.0155(17) 0.0016(14)
N2 0.0675(19) 0.0396(17) 0.0581(18) 0.0050(15) -0.0025(15) -0.0070(14)
S1 0.0651(5) 0.0379(5) 0.0524(6) 0.0036(4) -0.0150(5) -0.0059(4)
S2 0.0725(7) 0.0342(5) 0.0595(6) 0.0021(5) -0.0154(5) -0.0011(5)
S3 0.0752(7) 0.0440(6) 0.0597(6) 0.0065(5) -0.0149(5) -0.0005(5)
S4 0.0822(7) 0.0356(5) 0.0603(6) 0.0051(4) -0.0201(5) -0.0033(5)
S5 0.0600(6) 0.0753(8) 0.0614(6) 0.0032(6) -0.0155(5) -0.0015(5)
S6 0.0853(8) 0.0502(6) 0.0747(6) 0.0117(5) -0.0238(5) -0.0232(5)

loop_
_atom_type_symbol
_atom_type_description
_atom_type_scat_dispersion_real
_atom_type_scat_dispersion_imag
_atom_type_scat_source
C C 0.0033 0.0016 'International Tables Vol C Tables 4.2.6.8 and 6.1.1.4'
H H 0.0000 0.0000 'International Tables Vol C Tables 4.2.6.8 and 6.1.1.4'
O O 0.0106 0.0060 'International Tables Vol C Tables 4.2.6.8 and 6.1.1.4'
N N 0.0061 0.0033 'International Tables Vol C Tables 4.2.6.8 and 6.1.1.4'
S S 0.1246 0.1234 'International Tables Vol C Tables 4.2.6.8 and 6.1.1.4'

loop_
_geom_angle_atom_site_label_1
_geom_angle_atom_site_label_2
_geom_angle_atom_site_label_3
_geom_angle
_geom_angle_site_symmetry_1
_geom_angle_site_symmetry_3
_geom_angle_publ_flag
C8 C1 C9 128.2(3) . . ?
C8 C1 S2 117.8(2) . . ?
C9 C1 S2 113.9(2) . . ?
C3 C2 S4 123.4(3) . . ?
C3 C2 S2 121.7(3) . . ?
S4 C2 S2 114.9(2) . . ?
C2 C3 S3 124.2(3) . . ?
C2 C3 S1 120.8(3) . . ?
S3 C3 S1 114.93(19) . . ?
C7 C4 S6 127.9(3) . . ?
C7 C4 S1 117.8(3) . . ?
S6 C4 S1 114.24(19) . . ?
C6B C5A S6 115.7(11) . . ?
C6A C5B S6 106.6(8) . . ?
C5B C6A S5 115.7(9) . . ?
C5A C6B S5 111.0(10) . . ?
C4 C7 S5 126.9(3) . . ?
C4 C7 S3 117.4(2) . . ?
S5 C7 S3 115.6(2) . . ?
C1 C8 C13 127.4(3) . . ?
C1 C8 S4 117.2(2) . . ?
C13 C8 S4 115.4(2) . . ?
N1 C9 O1 118.2(3) . . ?
N1 C9 C1 124.4(3) . . ?
O1 C9 C1 117.4(3) . . ?
N1 C10 C11 103.8(3) . . ?
N1 C10 C12 111.1(4) . . ?
C11 C10 C12 113.7(3) . . ?
O1 C11 C10 104.1(3) . . ?
N2 C13 O2 118.7(3) . . ?
N2 C13 C8 125.9(3) . . ?
O2 C13 C8 115.3(3) . . ?
C16 C14 N2 111.2(3) . . ?
C16 C14 C15 114.1(4) . . ?
N2 C14 C15 103.8(3) . . ?
O2 C15 C14 104.9(3) . . ?
C9 O1 C11 104.8(3) . . ?
C13 O2 C15 104.4(3) . . ?
C9 N1 C10 106.5(3) . . ?
C13 N2 C14 107.2(3) . . ?
C4 S1 C3 94.61(16) . . ?
C1 S2 C2 94.64(16) . . ?
C3 S3 C7 94.85(17) . . ?
C8 S4 C2 95.19(16) . . ?
C7 S5 C6A 104.3(4) . . ?
C7 S5 C6B 97.1(4) . . ?
C6A S5 C6B 30.8(3) . . ?
C4 S6 C5A 103.1(6) . . ?
C4 S6 C5B 99.3(6) . . ?
C5A S6 C5B 23.1(4) . . ?

loop_
_geom_bond_atom_site_label_1
_geom_bond_atom_site_label_2
_geom_bond_distance
_geom_bond_site_symmetry_2
_geom_bond_publ_flag
C1 C8 1.342(4) . ?
C1 C9 1.454(4) . ?
C1 S2 1.754(3) . ?
C2 C3 1.346(4) . ?
C2 S4 1.755(3) . ?
C2 S2 1.755(3) . ?
C3 S3 1.749(4) . ?
C3 S1 1.766(3) . ?
C4 C7 1.339(5) . ?
C4 S6 1.748(4) . ?
C4 S1 1.749(3) . ?
C5A C6B 1.44(2) . ?
C5A S6 1.817(16) . ?
C5B C6A 1.585(18) . ?
C5B S6 1.822(16) . ?
C6A S5 1.746(11) . ?
C6B S5 1.839(11) . ?
C7 S5 1.744(3) . ?
C7 S3 1.756(4) . ?
C8 C13 1.468(5) . ?
C8 S4 1.746(3) . ?
C9 N1 1.253(4) . ?
C9 O1 1.358(4) . ?
C10 N1 1.473(4) . ?
C10 C11 1.506(6) . ?
C10 C12 1.522(5) . ?
C11 O1 1.438(4) . ?
C13 N2 1.243(4) . ?
C13 O2 1.352(4) . ?
C14 C16 1.478(5) . ?
C14 N2 1.481(4) . ?
C14 C15 1.495(5) . ?
C15 O2 1.460(4) . ?
